data_4071653
loop_
_publ_author_name
'Zhang, Jing'
'Gandelman, Mark'
'Shimon, Linda J. W.'
'Milstein, David'

_publ_section_title
;
 Stable Carbene and Diazoalkane Complexes of the Same Complex System.
 Synthesis, Structure, and Reactivity of PNP&#x2212;Ru(II) Fluorenylidene
 and Diazofluorene Complexes
;
_journal_issue 14
_journal_name_full Organometallics
_journal_page_first 3526
_journal_paper_doi 10.1021/om800294v
_journal_volume 27
_journal_year 2008
_chemical_formula_moiety 'C36 H51 Cl N P2 Ru, C H2 Cl2, B F4'
_chemical_formula_sum 'C37 H53 B Cl3 F4 N P2 Ru'
_chemical_formula_weight 867.97
_chemical_name_systematic
; 
 ? 
;
_space_group_IT_number 14
_symmetry_cell_setting monoclinic
_symmetry_space_group_name_Hall '-P 2ybc'
_symmetry_space_group_name_H-M 'P 1 21/c 1'
_atom_sites_solution_hydrogens geom
_atom_sites_solution_primary direct
_atom_sites_solution_secondary difmap
_audit_creation_method SHELXL-97
_cell_angle_alpha 90.00
_cell_angle_beta 109.116(4)
_cell_angle_gamma 90.00
_cell_formula_units_Z 4
_cell_length_a 16.659(1)
_cell_length_b 15.011(1)
_cell_length_c 16.4730(9)
_cell_measurement_reflns_used 16507
_cell_measurement_temperature 120(2)
_cell_measurement_theta_max 20.77
_cell_measurement_theta_min 2.55
_cell_volume 3892.2(4)
_computing_cell_refinement HKL
_computing_data_collection 'Collect package (BrukerNonius)'
_computing_data_reduction HKL
_computing_structure_refinement 'SHELXL-97 (Sheldrick, 1997)'
_computing_structure_solution 'SHELXS-97 (Sheldrick, 1990)'
_diffrn_ambient_temperature 120(2)
_diffrn_detector_area_resol_mean HKL
_diffrn_measured_fraction_theta_full 0.977
_diffrn_measured_fraction_theta_max 0.977
_diffrn_measurement_device_type 'Nonius KappaCCD'
_diffrn_measurement_method HKL
_diffrn_radiation_monochromator graphite
_diffrn_radiation_source 'fine-focus sealed tube'
_diffrn_radiation_type MoK\a
_diffrn_radiation_wavelength 0.71070
_diffrn_reflns_av_R_equivalents 0.1000
_diffrn_reflns_av_sigmaI/netI 0.0590
_diffrn_reflns_limit_h_max 16
_diffrn_reflns_limit_h_min 0
_diffrn_reflns_limit_k_max 14
_diffrn_reflns_limit_k_min 0
_diffrn_reflns_limit_l_max 15
_diffrn_reflns_limit_l_min -16
_diffrn_reflns_number 16507
_diffrn_reflns_theta_full 20.77
_diffrn_reflns_theta_max 20.77
_diffrn_reflns_theta_min 1.87
_exptl_absorpt_coefficient_mu 0.738
_exptl_absorpt_correction_type none
_exptl_crystal_colour yellow
_exptl_crystal_density_diffrn 1.481
_exptl_crystal_density_method 'not measured'
_exptl_crystal_description plate
_exptl_crystal_F_000 1792
_exptl_crystal_size_max 0.10
_exptl_crystal_size_mid 0.04
_exptl_crystal_size_min 0.04
_refine_diff_density_max 0.686
_refine_diff_density_min -0.550
_refine_diff_density_rms 0.079
_refine_ls_extinction_method none
_refine_ls_goodness_of_fit_ref 1.054
_refine_ls_hydrogen_treatment constr
_refine_ls_matrix_type full
_refine_ls_number_parameters 433
_refine_ls_number_reflns 3955
_refine_ls_number_restraints 0
_refine_ls_restrained_S_all 1.054
_refine_ls_R_factor_all 0.0622
_refine_ls_R_factor_gt 0.0469
_refine_ls_shift/su_max 0.001
_refine_ls_shift/su_mean 0.000
_refine_ls_structure_factor_coef Fsqd
_refine_ls_weighting_details 'calc w=1/[\s^2^(Fo^2^)+(0.0000P)^2^+17.6733P] where P=(Fo^2^+2Fc^2^)/3'
_refine_ls_weighting_scheme calc
_refine_ls_wR_factor_gt 0.0855
_refine_ls_wR_factor_ref 0.0915
_reflns_number_gt 3313
_reflns_number_total 3955
_reflns_threshold_expression >2sigma(I)
_cod_data_source_file om800294v-file001.cif
_cod_data_source_block m347
_cod_depositor_comments
;
The following automatic conversions were performed:

'_symmetry_cell_setting' value 'Monoclinic' changed to 'monoclinic'
according to /home/saulius/struct/CIF-dictionaries/cif_core.dic
dictionary named 'cif_core.dic' version 2.4.1 from 2010-06-29.

Automatic conversion script
Id: cif_fix_values 1715 2011-07-08 13:25:40Z adriana 
;
_cod_original_sg_symbol_H-M P2(1)/c
_cod_database_code 4071653

loop_
_symmetry_equiv_pos_as_xyz
'x, y, z'
'-x, y+1/2, -z+1/2'
'-x, -y, -z'
'x, -y-1/2, z-1/2'

loop_
_atom_site_label
_atom_site_type_symbol
_atom_site_fract_x
_atom_site_fract_y
_atom_site_fract_z
_atom_site_U_iso_or_equiv
_atom_site_adp_type
_atom_site_occupancy
_atom_site_symmetry_multiplicity
_atom_site_calc_flag
_atom_site_refinement_flags
Ru1 Ru 0.74492(3) 0.33051(3) 0.88109(3) 0.00813(17) Uani 1 1 d .
Cl1 Cl 0.73582(9) 0.27998(10) 1.01605(9) 0.0153(4) Uani 1 1 d .
P2 P 0.78835(9) 0.18749(10) 0.84373(10) 0.0109(4) Uani 1 1 d .
P1 P 0.74926(10) 0.48644(10) 0.91902(10) 0.0112(4) Uani 1 1 d .
N1 N 0.8130(3) 0.3761(3) 0.8021(3) 0.0081(11) Uani 1 1 d .
C1 C 0.8344(4) 0.4644(4) 0.8023(4) 0.017 Uani 1 1 d .
C2 C 0.8998(4) 0.4929(4) 0.7746(4) 0.0137(15) Uani 1 1 d .
H2 H 0.9150 0.5541 0.7781 0.016 Uiso 1 1 calc R
C3 C 0.9434(4) 0.4315(4) 0.7418(4) 0.0150(16) Uani 1 1 d .
H3 H 0.9894 0.4495 0.7236 0.018 Uiso 1 1 calc R
C4 C 0.9180(4) 0.3434(4) 0.7361(4) 0.0155(15) Uani 1 1 d .
H4 H 0.9457 0.3006 0.7120 0.019 Uiso 1 1 calc R
C5 C 0.8533(3) 0.3170(4) 0.7648(3) 0.0092(14) Uiso 1 1 d .
C6 C 0.7790(4) 0.5294(4) 0.8288(4) 0.0114(14) Uani 1 1 d .
H6A H 0.7270 0.5411 0.7795 0.014 Uiso 1 1 calc R
H6B H 0.8098 0.5865 0.8455 0.014 Uiso 1 1 calc R
C7 C 0.8418(4) 0.5140(4) 1.0182(4) 0.0136(15) Uani 1 1 d .
C11 C 0.6525(4) 0.5534(4) 0.9167(4) 0.0177(16) Uani 1 1 d .
C8 C 0.8815(4) 0.6060(4) 1.0137(4) 0.0198(16) Uani 1 1 d .
H8A H 0.8385 0.6525 1.0067 0.030 Uiso 1 1 calc R
H8B H 0.9026 0.6074 0.9647 0.030 Uiso 1 1 calc R
H8C H 0.9288 0.6165 1.0669 0.030 Uiso 1 1 calc R
C9 C 0.9094(4) 0.4425(4) 1.0244(4) 0.0179(16) Uani 1 1 d .
H9A H 0.9614 0.4573 1.0714 0.027 Uiso 1 1 calc R
H9B H 0.9217 0.4401 0.9702 0.027 Uiso 1 1 calc R
H9C H 0.8882 0.3844 1.0355 0.027 Uiso 1 1 calc R
C10 C 0.8165(4) 0.5074(4) 1.0991(4) 0.0220(17) Uani 1 1 d .
H10A H 0.7868 0.4511 1.0987 0.033 Uiso 1 1 calc R
H10B H 0.7790 0.5572 1.1006 0.033 Uiso 1 1 calc R
H10C H 0.8676 0.5098 1.1499 0.033 Uiso 1 1 calc R
C12 C 0.6091(4) 0.5081(4) 0.9747(4) 0.0259(17) Uiso 1 1 d .
H12A H 0.5571 0.5406 0.9713 0.039 Uiso 1 1 calc R
H12B H 0.6477 0.5083 1.0341 0.039 Uiso 1 1 calc R
H12C H 0.5948 0.4466 0.9556 0.039 Uiso 1 1 calc R
C13 C 0.6743(4) 0.6505(4) 0.9442(4) 0.0228(16) Uani 1 1 d .
H13A H 0.7059 0.6770 0.9094 0.034 Uiso 1 1 calc R
H13B H 0.7092 0.6524 1.0050 0.034 Uiso 1 1 calc R
H13C H 0.6218 0.6842 0.9358 0.034 Uiso 1 1 calc R
C14 C 0.5903(4) 0.5548(4) 0.8242(4) 0.0264(18) Uani 1 1 d .
H14A H 0.5777 0.4935 0.8033 0.040 Uiso 1 1 calc R
H14B H 0.6160 0.5871 0.7872 0.040 Uiso 1 1 calc R
H14C H 0.5376 0.5845 0.8231 0.040 Uiso 1 1 calc R
C15 C 0.8193(4) 0.2247(4) 0.7520(4) 0.0118(14) Uani 1 1 d .
H15A H 0.8630 0.1839 0.7445 0.014 Uiso 1 1 calc R
H15B H 0.7692 0.2222 0.6991 0.014 Uiso 1 1 calc R
C16 C 0.8904(4) 0.1447(4) 0.9242(4) 0.0157(15) Uani 1 1 d .
C20 C 0.7101(4) 0.0938(4) 0.8012(4) 0.0133(15) Uani 1 1 d .
C17 C 0.9449(4) 0.0880(4) 0.8854(4) 0.0242(17) Uani 1 1 d .
H17A H 0.9564 0.1214 0.8393 0.036 Uiso 1 1 calc R
H17B H 0.9146 0.0329 0.8620 0.036 Uiso 1 1 calc R
H17C H 0.9987 0.0734 0.9300 0.036 Uiso 1 1 calc R
C18 C 0.8715(4) 0.0933(4) 0.9962(4) 0.0234(17) Uani 1 1 d .
H18A H 0.9247 0.0818 1.0428 0.035 Uiso 1 1 calc R
H18B H 0.8441 0.0366 0.9737 0.035 Uiso 1 1 calc R
H18C H 0.8336 0.1287 1.0181 0.035 Uiso 1 1 calc R
C19 C 0.9418(4) 0.2276(4) 0.9638(4) 0.0238(17) Uani 1 1 d .
H19A H 0.9973 0.2095 1.0034 0.036 Uiso 1 1 calc R
H19B H 0.9112 0.2615 0.9953 0.036 Uiso 1 1 calc R
H19C H 0.9497 0.2649 0.9182 0.036 Uiso 1 1 calc R
C21 C 0.7528(4) 0.0075(4) 0.7870(4) 0.0180(16) Uani 1 1 d .
H21A H 0.7092 -0.0363 0.7580 0.027 Uiso 1 1 calc R
H21B H 0.7881 -0.0164 0.8426 0.027 Uiso 1 1 calc R
H21C H 0.7885 0.0199 0.7514 0.027 Uiso 1 1 calc R
C22 C 0.6622(4) 0.0777(4) 0.8648(4) 0.0258(18) Uani 1 1 d .
H22A H 0.6332 0.1326 0.8717 0.039 Uiso 1 1 calc R
H22B H 0.7025 0.0598 0.9205 0.039 Uiso 1 1 calc R
H22C H 0.6201 0.0303 0.8430 0.039 Uiso 1 1 calc R
C23 C 0.6457(4) 0.1218(4) 0.7147(4) 0.0220(17) Uani 1 1 d .
H23A H 0.6008 0.0768 0.6958 0.033 Uiso 1 1 calc R
H23B H 0.6746 0.1274 0.6718 0.033 Uiso 1 1 calc R
H23C H 0.6205 0.1793 0.7212 0.033 Uiso 1 1 calc R
C24 C 0.6358(4) 0.3325(4) 0.7989(4) 0.0145(15) Uani 1 1 d .
C25 C 0.5543(3) 0.3128(4) 0.8168(4) 0.0110(15) Uani 1 1 d .
C26 C 0.5380(4) 0.2877(4) 0.8909(4) 0.0159(16) Uani 1 1 d .
H26 H 0.5836 0.2777 0.9427 0.019 Uiso 1 1 calc R
C27 C 0.4543(4) 0.2774(4) 0.8887(4) 0.0197(16) Uani 1 1 d .
H27 H 0.4435 0.2609 0.9398 0.024 Uiso 1 1 calc R
C28 C 0.3867(4) 0.2905(4) 0.8144(4) 0.0217(17) Uani 1 1 d .
H28 H 0.3301 0.2827 0.8143 0.026 Uiso 1 1 calc R
C29 C 0.4021(4) 0.3150(4) 0.7399(4) 0.0177(16) Uani 1 1 d .
H29 H 0.3560 0.3241 0.6884 0.021 Uiso 1 1 calc R
C30 C 0.4843(4) 0.3262(4) 0.7405(4) 0.0161(15) Uani 1 1 d .
C31 C 0.5165(4) 0.3524(4) 0.6719(4) 0.0148(16) Uani 1 1 d .
C32 C 0.4721(4) 0.3723(4) 0.5871(4) 0.0194(17) Uani 1 1 d .
H32 H 0.4117 0.3706 0.5665 0.023 Uiso 1 1 calc R
C33 C 0.5168(4) 0.3944(4) 0.5330(4) 0.0197(17) Uani 1 1 d .
H33 H 0.4870 0.4069 0.4743 0.024 Uiso 1 1 calc R
C34 C 0.6044(4) 0.3987(4) 0.5632(4) 0.0236(17) Uani 1 1 d .
H34 H 0.6342 0.4150 0.5252 0.028 Uiso 1 1 calc R
C35 C 0.6495(4) 0.3796(4) 0.6488(4) 0.0191(16) Uani 1 1 d .
H35 H 0.7098 0.3821 0.6687 0.023 Uiso 1 1 calc R
C36 C 0.6068(4) 0.3571(4) 0.7041(4) 0.0129(15) Uani 1 1 d .
F1 F 1.1625(3) 0.1968(3) 1.2943(3) 0.0603(14) Uani 1 1 d .
B1 B 1.1257(5) 0.2198(5) 1.2084(5) 0.027(2) Uani 1 1 d .
F2 F 1.0696(3) 0.2898(2) 1.2001(3) 0.0540(14) Uani 1 1 d .
F3 F 1.1891(3) 0.2461(3) 1.1778(3) 0.0458(12) Uani 1 1 d .
F4 F 1.0821(2) 0.1461(2) 1.1636(2) 0.0317(10) Uani 1 1 d .
Cl3 Cl 1.18970(12) 0.15334(12) 1.01457(12) 0.0400(5) Uani 1 1 d .
Cl2 Cl 1.27683(13) 0.09543(17) 0.89672(14) 0.0633(7) Uani 1 1 d .
C37 C 1.1799(5) 0.1318(5) 0.9084(5) 0.044(2) Uiso 1 1 d .
H37A H 1.1608 0.1865 0.8740 0.053 Uiso 1 1 calc R
H37B H 1.1361 0.0854 0.8856 0.053 Uiso 1 1 calc R

loop_
_atom_site_aniso_label
_atom_site_aniso_U_11
_atom_site_aniso_U_22
_atom_site_aniso_U_33
_atom_site_aniso_U_23
_atom_site_aniso_U_13
_atom_site_aniso_U_12
Ru1 0.0082(3) 0.0097(3) 0.0076(3) 0.0007(2) 0.0041(2) -0.0003(2)
Cl1 0.0171(8) 0.0188(9) 0.0110(8) 0.0012(7) 0.0059(7) -0.0031(7)
P2 0.0135(9) 0.0083(9) 0.0132(9) -0.0007(7) 0.0074(7) -0.0019(7)
P1 0.0117(9) 0.0110(9) 0.0118(9) -0.0008(7) 0.0052(8) 0.0005(7)
N1 0.007(2) 0.010(3) 0.007(3) 0.003(2) 0.001(2) -0.003(2)
C1 0.020 0.019 0.011 0.003 0.005 -0.002
C2 0.011(3) 0.017(4) 0.012(4) 0.004(3) 0.003(3) -0.007(3)
C3 0.012(3) 0.025(4) 0.009(4) 0.004(3) 0.006(3) 0.002(3)
C4 0.014(3) 0.017(4) 0.018(4) -0.001(3) 0.007(3) 0.001(3)
C6 0.018(3) 0.010(3) 0.009(3) 0.006(3) 0.009(3) 0.003(3)
C7 0.012(3) 0.015(4) 0.013(4) -0.005(3) 0.003(3) -0.003(3)
C11 0.015(4) 0.010(4) 0.030(4) 0.001(3) 0.010(3) -0.002(3)
C8 0.019(4) 0.020(4) 0.020(4) -0.007(3) 0.007(3) -0.007(3)
C9 0.013(3) 0.019(4) 0.016(4) -0.001(3) -0.002(3) -0.005(3)
C10 0.023(4) 0.026(4) 0.016(4) -0.006(3) 0.006(3) 0.000(3)
C13 0.021(4) 0.014(4) 0.037(4) -0.002(3) 0.015(3) 0.005(3)
C14 0.016(4) 0.017(4) 0.040(5) -0.001(3) 0.002(3) 0.006(3)
C15 0.010(3) 0.015(3) 0.012(3) -0.001(3) 0.005(3) -0.001(3)
C16 0.017(3) 0.016(4) 0.014(4) 0.001(3) 0.006(3) 0.007(3)
C20 0.013(3) 0.013(4) 0.017(4) -0.001(3) 0.011(3) -0.006(3)
C17 0.022(4) 0.026(4) 0.023(4) 0.003(3) 0.004(3) 0.005(3)
C18 0.028(4) 0.019(4) 0.021(4) 0.001(3) 0.004(3) 0.007(3)
C19 0.022(4) 0.021(4) 0.020(4) -0.003(3) -0.004(3) -0.004(3)
C21 0.031(4) 0.011(4) 0.018(4) -0.004(3) 0.016(3) -0.007(3)
C22 0.028(4) 0.017(4) 0.032(4) -0.006(3) 0.010(4) -0.008(3)
C23 0.017(4) 0.020(4) 0.027(4) -0.010(3) 0.005(3) -0.008(3)
C24 0.015(3) 0.012(3) 0.016(4) -0.001(3) 0.006(3) 0.002(3)
C25 0.008(3) 0.010(3) 0.016(4) -0.004(3) 0.005(3) 0.004(3)
C26 0.010(4) 0.020(4) 0.017(4) 0.003(3) 0.004(3) 0.007(3)
C27 0.018(4) 0.022(4) 0.022(4) 0.007(3) 0.011(3) 0.002(3)
C28 0.009(4) 0.016(4) 0.041(5) 0.001(3) 0.011(4) -0.004(3)
C29 0.008(4) 0.014(4) 0.022(4) 0.000(3) -0.007(3) -0.001(3)
C30 0.014(4) 0.013(3) 0.018(4) -0.004(3) 0.000(3) 0.003(3)
C31 0.015(4) 0.013(4) 0.015(4) -0.001(3) 0.002(3) 0.001(3)
C32 0.021(4) 0.019(4) 0.015(4) -0.002(3) 0.000(4) 0.002(3)
C33 0.023(4) 0.017(4) 0.012(4) 0.000(3) -0.004(4) 0.004(3)
C34 0.041(5) 0.019(4) 0.013(4) 0.000(3) 0.012(4) 0.003(3)
C35 0.019(4) 0.023(4) 0.015(4) 0.002(3) 0.006(3) 0.008(3)
C36 0.015(4) 0.014(4) 0.008(4) -0.002(3) 0.001(3) 0.008(3)
F1 0.093(4) 0.047(3) 0.030(3) 0.010(2) 0.005(3) -0.012(3)
B1 0.031(5) 0.017(5) 0.037(6) 0.006(4) 0.017(5) -0.007(4)
F2 0.039(3) 0.018(2) 0.106(4) -0.004(2) 0.025(3) 0.005(2)
F3 0.035(2) 0.041(3) 0.066(3) 0.002(2) 0.023(2) -0.010(2)
F4 0.027(2) 0.022(2) 0.048(3) -0.0084(19) 0.0141(19) -0.0041(18)
Cl3 0.0531(12) 0.0307(11) 0.0356(11) -0.0042(9) 0.0135(10) -0.0057(9)
Cl2 0.0377(12) 0.1027(19) 0.0434(14) -0.0203(13) 0.0048(11) 0.0138(12)

loop_
_atom_type_symbol
_atom_type_description
_atom_type_scat_dispersion_real
_atom_type_scat_dispersion_imag
_atom_type_scat_source
C C 0.0033 0.0016 'International Tables Vol C Tables 4.2.6.8 and 6.1.1.4'
H H 0.0000 0.0000 'International Tables Vol C Tables 4.2.6.8 and 6.1.1.4'
P P 0.1023 0.0942 'International Tables Vol C Tables 4.2.6.8 and 6.1.1.4'
Cl Cl 0.1484 0.1585 'International Tables Vol C Tables 4.2.6.8 and 6.1.1.4'
Ru Ru -1.2594 0.8363 'International Tables Vol C Tables 4.2.6.8 and 6.1.1.4'
B B 0.0013 0.0007 'International Tables Vol C Tables 4.2.6.8 and 6.1.1.4'
F F 0.0171 0.0103 'International Tables Vol C Tables 4.2.6.8 and 6.1.1.4'
N N 0.0061 0.0033 'International Tables Vol C Tables 4.2.6.8 and 6.1.1.4'

loop_
_geom_angle_atom_site_label_1
_geom_angle_atom_site_label_2
_geom_angle_atom_site_label_3
_geom_angle
C24 Ru1 N1 98.0(2)
C24 Ru1 Cl1 109.45(19)
N1 Ru1 Cl1 152.52(12)
C24 Ru1 P2 97.51(18)
N1 Ru1 P2 82.17(13)
Cl1 Ru1 P2 94.03(6)
C24 Ru1 P1 96.37(18)
N1 Ru1 P1 82.43(13)
Cl1 Ru1 P1 94.14(6)
P2 Ru1 P1 160.53(6)
C15 P2 C20 105.4(3)
C15 P2 C16 104.4(3)
C20 P2 C16 111.1(3)
C15 P2 Ru1 97.35(19)
C20 P2 Ru1 122.0(2)
C16 P2 Ru1 113.55(19)
C6 P1 C7 105.3(3)
C6 P1 C11 104.6(3)
C7 P1 C11 110.5(3)
C6 P1 Ru1 97.14(19)
C7 P1 Ru1 112.48(19)
C11 P1 Ru1 123.82(19)
C1 N1 C5 117.3(5)
C1 N1 Ru1 120.4(4)
C5 N1 Ru1 120.7(4)
N1 C1 C2 122.1(6)
N1 C1 C6 116.4(5)
C2 C1 C6 121.4(5)
C1 C2 C3 119.5(6)
C1 C2 H2 120.2
C3 C2 H2 120.2
C4 C3 C2 118.3(6)
C4 C3 H3 120.8
C2 C3 H3 120.8
C5 C4 C3 120.7(6)
C5 C4 H4 119.6
C3 C4 H4 119.6
C4 C5 N1 121.6(5)
C4 C5 C15 121.8(5)
N1 C5 C15 116.5(5)
C1 C6 P1 111.3(4)
C1 C6 H6A 109.4
P1 C6 H6A 109.4
C1 C6 H6B 109.4
P1 C6 H6B 109.4
H6A C6 H6B 108.0
C10 C7 C9 107.6(5)
C10 C7 C8 110.1(5)
C9 C7 C8 108.2(5)
C10 C7 P1 111.1(4)
C9 C7 P1 106.1(4)
C8 C7 P1 113.3(4)
C12 C11 C13 110.6(5)
C12 C11 C14 108.8(5)
C13 C11 C14 107.3(5)
C12 C11 P1 108.9(4)
C13 C11 P1 112.4(4)
C14 C11 P1 108.7(4)
C7 C8 H8A 109.5
C7 C8 H8B 109.5
H8A C8 H8B 109.5
C7 C8 H8C 109.5
H8A C8 H8C 109.5
H8B C8 H8C 109.5
C7 C9 H9A 109.5
C7 C9 H9B 109.5
H9A C9 H9B 109.5
C7 C9 H9C 109.5
H9A C9 H9C 109.5
H9B C9 H9C 109.5
C7 C10 H10A 109.5
C7 C10 H10B 109.5
H10A C10 H10B 109.5
C7 C10 H10C 109.5
H10A C10 H10C 109.5
H10B C10 H10C 109.5
C11 C12 H12A 109.5
C11 C12 H12B 109.5
H12A C12 H12B 109.5
C11 C12 H12C 109.5
H12A C12 H12C 109.5
H12B C12 H12C 109.5
C11 C13 H13A 109.5
C11 C13 H13B 109.5
H13A C13 H13B 109.5
C11 C13 H13C 109.5
H13A C13 H13C 109.5
H13B C13 H13C 109.5
C11 C14 H14A 109.5
C11 C14 H14B 109.5
H14A C14 H14B 109.5
C11 C14 H14C 109.5
H14A C14 H14C 109.5
H14B C14 H14C 109.5
C5 C15 P2 111.3(4)
C5 C15 H15A 109.4
P2 C15 H15A 109.4
C5 C15 H15B 109.4
P2 C15 H15B 109.4
H15A C15 H15B 108.0
C17 C16 C19 107.8(5)
C17 C16 C18 110.2(5)
C19 C16 C18 107.9(5)
C17 C16 P2 114.6(4)
C19 C16 P2 105.8(4)
C18 C16 P2 110.3(4)
C22 C20 C21 110.0(5)
C22 C20 C23 108.4(5)
C21 C20 C23 108.0(5)
C22 C20 P2 108.3(4)
C21 C20 P2 112.8(4)
C23 C20 P2 109.1(4)
C16 C17 H17A 109.5
C16 C17 H17B 109.5
H17A C17 H17B 109.5
C16 C17 H17C 109.5
H17A C17 H17C 109.5
H17B C17 H17C 109.5
C16 C18 H18A 109.5
C16 C18 H18B 109.5
H18A C18 H18B 109.5
C16 C18 H18C 109.5
H18A C18 H18C 109.5
H18B C18 H18C 109.5
C16 C19 H19A 109.5
C16 C19 H19B 109.5
H19A C19 H19B 109.5
C16 C19 H19C 109.5
H19A C19 H19C 109.5
H19B C19 H19C 109.5
C20 C21 H21A 109.5
C20 C21 H21B 109.5
H21A C21 H21B 109.5
C20 C21 H21C 109.5
H21A C21 H21C 109.5
H21B C21 H21C 109.5
C20 C22 H22A 109.5
C20 C22 H22B 109.5
H22A C22 H22B 109.5
C20 C22 H22C 109.5
H22A C22 H22C 109.5
H22B C22 H22C 109.5
C20 C23 H23A 109.5
C20 C23 H23B 109.5
H23A C23 H23B 109.5
C20 C23 H23C 109.5
H23A C23 H23C 109.5
H23B C23 H23C 109.5
C25 C24 C36 104.1(5)
C25 C24 Ru1 125.2(4)
C36 C24 Ru1 130.6(5)
C26 C25 C30 118.5(5)
C26 C25 C24 132.3(5)
C30 C25 C24 109.2(5)
C25 C26 C27 119.4(5)
C25 C26 H26 120.3
C27 C26 H26 120.3
C28 C27 C26 121.8(6)
C28 C27 H27 119.1
C26 C27 H27 119.1
C27 C28 C29 119.3(6)
C27 C28 H28 120.3
C29 C28 H28 120.3
C30 C29 C28 120.0(5)
C30 C29 H29 120.0
C28 C29 H29 120.0
C29 C30 C25 121.0(6)
C29 C30 C31 130.3(5)
C25 C30 C31 108.7(5)
C32 C31 C36 121.1(6)
C32 C31 C30 129.1(6)
C36 C31 C30 109.7(5)
C33 C32 C31 118.8(6)
C33 C32 H32 120.6
C31 C32 H32 120.6
C32 C33 C34 120.7(6)
C32 C33 H33 119.6
C34 C33 H33 119.6
C33 C34 C35 120.8(7)
C33 C34 H34 119.6
C35 C34 H34 119.6
C36 C35 C34 119.9(6)
C36 C35 H35 120.1
C34 C35 H35 120.1
C35 C36 C31 118.7(5)
C35 C36 C24 133.1(5)
C31 C36 C24 108.2(6)
F3 B1 F2 108.7(6)
F3 B1 F1 108.1(6)
F2 B1 F1 110.4(7)
F3 B1 F4 111.5(7)
F2 B1 F4 109.4(6)
F1 B1 F4 108.8(6)
Cl3 C37 Cl2 112.3(4)
Cl3 C37 H37A 109.1
Cl2 C37 H37A 109.1
Cl3 C37 H37B 109.1
Cl2 C37 H37B 109.1
H37A C37 H37B 107.9

loop_
_geom_bond_atom_site_label_1
_geom_bond_atom_site_label_2
_geom_bond_distance
Ru1 C24 1.877(5)
Ru1 N1 2.100(5)
Ru1 Cl1 2.4003(16)
Ru1 P2 2.4089(16)
Ru1 P1 2.4175(16)
P2 C15 1.835(6)
P2 C20 1.890(6)
P2 C16 1.893(6)
P1 C6 1.831(6)
P1 C7 1.889(6)
P1 C11 1.890(6)
N1 C1 1.373(7)
N1 C5 1.373(7)
C1 C2 1.381(9)
C1 C6 1.502(8)
C2 C3 1.388(8)
C2 H2 0.9500
C3 C4 1.382(8)
C3 H3 0.9500
C4 C5 1.369(8)
C4 H4 0.9500
C5 C15 1.486(8)
C6 H6A 0.9900
C6 H6B 0.9900
C7 C10 1.526(9)
C7 C9 1.534(8)
C7 C8 1.544(8)
C11 C12 1.532(9)
C11 C13 1.535(8)
C11 C14 1.537(8)
C8 H8A 0.9800
C8 H8B 0.9800
C8 H8C 0.9800
C9 H9A 0.9800
C9 H9B 0.9800
C9 H9C 0.9800
C10 H10A 0.9800
C10 H10B 0.9800
C10 H10C 0.9800
C12 H12A 0.9800
C12 H12B 0.9800
C12 H12C 0.9800
C13 H13A 0.9800
C13 H13B 0.9800
C13 H13C 0.9800
C14 H14A 0.9800
C14 H14B 0.9800
C14 H14C 0.9800
C15 H15A 0.9900
C15 H15B 0.9900
C16 C17 1.528(9)
C16 C19 1.530(8)
C16 C18 1.532(9)
C20 C22 1.531(9)
C20 C21 1.533(8)
C20 C23 1.535(8)
C17 H17A 0.9800
C17 H17B 0.9800
C17 H17C 0.9800
C18 H18A 0.9800
C18 H18B 0.9800
C18 H18C 0.9800
C19 H19A 0.9800
C19 H19B 0.9800
C19 H19C 0.9800
C21 H21A 0.9800
C21 H21B 0.9800
C21 H21C 0.9800
C22 H22A 0.9800
C22 H22B 0.9800
C22 H22C 0.9800
C23 H23A 0.9800
C23 H23B 0.9800
C23 H23C 0.9800
C24 C25 1.510(8)
C24 C36 1.522(8)
C25 C26 1.386(9)
C25 C30 1.421(8)
C26 C27 1.391(9)
C26 H26 0.9500
C27 C28 1.380(8)
C27 H27 0.9500
C28 C29 1.383(9)
C28 H28 0.9500
C29 C30 1.376(9)
C29 H29 0.9500
C30 C31 1.456(9)
C31 C32 1.383(8)
C31 C36 1.423(8)
C32 C33 1.376(9)
C32 H32 0.9500
C33 C34 1.380(9)
C33 H33 0.9500
C34 C35 1.393(8)
C34 H34 0.9500
C35 C36 1.369(9)
C35 H35 0.9500
F1 B1 1.389(9)
B1 F3 1.368(9)
B1 F2 1.384(9)
B1 F4 1.394(8)
Cl3 C37 1.733(8)
Cl2 C37 1.773(8)
C37 H37A 0.9900
C37 H37B 0.9900

loop_
_geom_torsion_atom_site_label_1
_geom_torsion_atom_site_label_2
_geom_torsion_atom_site_label_3
_geom_torsion_atom_site_label_4
_geom_torsion
C24 Ru1 P2 C15 81.3(3)
N1 Ru1 P2 C15 -15.8(2)
Cl1 Ru1 P2 C15 -168.46(18)
P1 Ru1 P2 C15 -53.8(3)
C24 Ru1 P2 C20 -32.1(3)
N1 Ru1 P2 C20 -129.2(3)
Cl1 Ru1 P2 C20 78.1(2)
P1 Ru1 P2 C20 -167.2(3)
C24 Ru1 P2 C16 -169.4(3)
N1 Ru1 P2 C16 93.5(3)
Cl1 Ru1 P2 C16 -59.2(2)
P1 Ru1 P2 C16 55.5(3)
C24 Ru1 P1 C6 -81.3(3)
N1 Ru1 P1 C6 16.0(2)
Cl1 Ru1 P1 C6 168.58(19)
P2 Ru1 P1 C6 54.0(3)
C24 Ru1 P1 C7 168.9(3)
N1 Ru1 P1 C7 -93.8(2)
Cl1 Ru1 P1 C7 58.7(2)
P2 Ru1 P1 C7 -55.9(3)
C24 Ru1 P1 C11 31.6(3)
N1 Ru1 P1 C11 128.9(3)
Cl1 Ru1 P1 C11 -78.5(3)
P2 Ru1 P1 C11 166.9(3)
C24 Ru1 N1 C1 97.1(4)
Cl1 Ru1 N1 C1 -82.7(5)
P2 Ru1 N1 C1 -166.4(4)
P1 Ru1 N1 C1 1.6(4)
C24 Ru1 N1 C5 -97.8(4)
Cl1 Ru1 N1 C5 82.4(5)
P2 Ru1 N1 C5 -1.3(4)
P1 Ru1 N1 C5 166.8(4)
C5 N1 C1 C2 -6.7(8)
Ru1 N1 C1 C2 158.9(4)
C5 N1 C1 C6 169.4(5)
Ru1 N1 C1 C6 -25.0(6)
N1 C1 C2 C3 3.0(8)
C6 C1 C2 C3 -172.9(5)
C1 C2 C3 C4 1.5(8)
C2 C3 C4 C5 -2.1(8)
C3 C4 C5 N1 -1.8(8)
C3 C4 C5 C15 174.1(5)
C1 N1 C5 C4 6.1(7)
Ru1 N1 C5 C4 -159.5(4)
C1 N1 C5 C15 -170.0(5)
Ru1 N1 C5 C15 24.4(6)
N1 C1 C6 P1 40.1(6)
C2 C1 C6 P1 -143.7(5)
C7 P1 C6 C1 83.2(4)
C11 P1 C6 C1 -160.3(4)
Ru1 P1 C6 C1 -32.5(4)
C6 P1 C7 C10 163.2(4)
C11 P1 C7 C10 50.8(5)
Ru1 P1 C7 C10 -92.1(4)
C6 P1 C7 C9 -80.0(4)
C11 P1 C7 C9 167.6(4)
Ru1 P1 C7 C9 24.6(5)
C6 P1 C7 C8 38.6(5)
C11 P1 C7 C8 -73.8(5)
Ru1 P1 C7 C8 143.2(4)
C6 P1 C11 C12 166.1(4)
C7 P1 C11 C12 -81.0(5)
Ru1 P1 C11 C12 56.9(5)
C6 P1 C11 C13 -71.0(5)
C7 P1 C11 C13 41.9(5)
Ru1 P1 C11 C13 179.8(3)
C6 P1 C11 C14 47.7(5)
C7 P1 C11 C14 160.6(4)
Ru1 P1 C11 C14 -61.5(5)
C4 C5 C15 P2 144.6(5)
N1 C5 C15 P2 -39.3(6)
C20 P2 C15 C5 158.4(4)
C16 P2 C15 C5 -84.5(4)
Ru1 P2 C15 C5 32.2(4)
C15 P2 C16 C17 -43.0(5)
C20 P2 C16 C17 70.2(5)
Ru1 P2 C16 C17 -147.9(4)
C15 P2 C16 C19 75.6(5)
C20 P2 C16 C19 -171.2(4)
Ru1 P2 C16 C19 -29.3(5)
C15 P2 C16 C18 -168.0(4)
C20 P2 C16 C18 -54.8(5)
Ru1 P2 C16 C18 87.1(4)
C15 P2 C20 C22 -163.6(4)
C16 P2 C20 C22 83.8(5)
Ru1 P2 C20 C22 -54.4(5)
C15 P2 C20 C21 74.3(5)
C16 P2 C20 C21 -38.3(5)
Ru1 P2 C20 C21 -176.5(3)
C15 P2 C20 C23 -45.8(5)
C16 P2 C20 C23 -158.3(4)
Ru1 P2 C20 C23 63.5(5)
N1 Ru1 C24 C25 -175.2(5)
Cl1 Ru1 C24 C25 4.7(5)
P2 Ru1 C24 C25 101.7(5)
P1 Ru1 C24 C25 -92.0(5)
N1 Ru1 C24 C36 1.5(6)
Cl1 Ru1 C24 C36 -178.6(5)
P2 Ru1 C24 C36 -81.6(5)
P1 Ru1 C24 C36 84.7(5)
C36 C24 C25 C26 -179.2(6)
Ru1 C24 C25 C26 -1.8(9)
C36 C24 C25 C30 -1.1(6)
Ru1 C24 C25 C30 176.4(4)
C30 C25 C26 C27 -0.6(8)
C24 C25 C26 C27 177.4(6)
C25 C26 C27 C28 0.7(9)
C26 C27 C28 C29 -0.4(9)
C27 C28 C29 C30 0.0(9)
C28 C29 C30 C25 0.1(9)
C28 C29 C30 C31 -179.1(6)
C26 C25 C30 C29 0.3(9)
C24 C25 C30 C29 -178.2(5)
C26 C25 C30 C31 179.6(5)
C24 C25 C30 C31 1.1(6)
C29 C30 C31 C32 -0.8(11)
C25 C30 C31 C32 180.0(6)
C29 C30 C31 C36 178.5(6)
C25 C30 C31 C36 -0.7(7)
C36 C31 C32 C33 1.8(9)
C30 C31 C32 C33 -179.0(6)
C31 C32 C33 C34 -1.4(9)
C32 C33 C34 C35 0.9(9)
C33 C34 C35 C36 -0.7(9)
C34 C35 C36 C31 1.0(9)
C34 C35 C36 C24 179.7(6)
C32 C31 C36 C35 -1.6(9)
C30 C31 C36 C35 179.0(5)
C32 C31 C36 C24 179.4(5)
C30 C31 C36 C24 0.1(7)
C25 C24 C36 C35 -178.2(6)
Ru1 C24 C36 C35 4.6(10)
C25 C24 C36 C31 0.6(6)
Ru1 C24 C36 C31 -176.6(4)
